data_4038782
loop_
_publ_author_name
'Sun, Quan-Shun'
'Sun, Jing'
'Pan, Liu-Na'
'Yan, Chao-Guo'

_publ_section_title
;
 Selective Construction of Diverse Polycyclic Spirooxindoles via a
 Three-Component Reaction of Cyclic Mercapto-Substituted \b-Enamino
 Esters, Isatins, and Cyclic 1,3-Diketones.
;
_journal_issue 19
_journal_name_full 'The Journal of organic chemistry'
_journal_page_first 12117
_journal_page_last 12127
_journal_paper_doi 10.1021/acs.joc.0c01290
_journal_volume 85
_journal_year 2020
_chemical_formula_moiety 'C32 H28 N2 O6 S'
_chemical_formula_sum 'C32 H28 N2 O6 S'
_chemical_formula_weight 568.62
_space_group_crystal_system triclinic
_space_group_IT_number 2
_space_group_name_Hall '-P 1'
_space_group_name_H-M_alt 'P -1'
_atom_sites_solution_hydrogens geom
_audit_creation_method SHELXL-2014/7
_cell_angle_alpha 88.192(5)
_cell_angle_beta 63.357(5)
_cell_angle_gamma 73.396(5)
_cell_formula_units_Z 2
_cell_length_a 11.4440(19)
_cell_length_b 11.462(2)
_cell_length_c 12.299(2)
_cell_measurement_reflns_used 5596
_cell_measurement_temperature 273(2)
_cell_measurement_theta_max 25.29
_cell_measurement_theta_min 2.34
_cell_volume 1373.0(4)
_computing_cell_refinement 'Bruker SAINT'
_computing_data_collection 'Bruker APEX2'
_computing_data_reduction 'Bruker SAINT'
_computing_molecular_graphics 'Bruker SHELXTL'
_computing_publication_material 'Bruker SHELXTL'
_computing_structure_refinement 'SHELXL-2014/7 (Sheldrick, 2014)'
_computing_structure_solution 'SHELXS-97 (Sheldrick 2008)'
_diffrn_ambient_temperature 273(2)
_diffrn_measured_fraction_theta_full 0.985
_diffrn_measured_fraction_theta_max 0.986
_diffrn_measurement_device_type 'CCD area detector'
_diffrn_measurement_method 'phi and omega scans'
_diffrn_radiation_source 'fine-focus sealed tube'
_diffrn_radiation_type MoK\a
_diffrn_radiation_wavelength 0.71073
_diffrn_reflns_av_R_equivalents 0.0537
_diffrn_reflns_av_unetI/netI 0.0673
_diffrn_reflns_Laue_measured_fraction_full 0.985
_diffrn_reflns_Laue_measured_fraction_max 0.986
_diffrn_reflns_limit_h_max 14
_diffrn_reflns_limit_h_min -14
_diffrn_reflns_limit_k_max 14
_diffrn_reflns_limit_k_min -14
_diffrn_reflns_limit_l_max 15
_diffrn_reflns_limit_l_min -15
_diffrn_reflns_number 17516
_diffrn_reflns_point_group_measured_fraction_full 0.985
_diffrn_reflns_point_group_measured_fraction_max 0.986
_diffrn_reflns_theta_full 25.242
_diffrn_reflns_theta_max 25.998
_diffrn_reflns_theta_min 2.090
_exptl_absorpt_coefficient_mu 0.168
_exptl_absorpt_correction_T_max 0.7456
_exptl_absorpt_correction_T_min 0.6472
_exptl_absorpt_correction_type multi-scan
_exptl_absorpt_process_details sadabs
_exptl_crystal_colour colorless
_exptl_crystal_density_diffrn 1.375
_exptl_crystal_description block
_exptl_crystal_F_000 596
_exptl_crystal_size_max 0.240
_exptl_crystal_size_mid 0.220
_exptl_crystal_size_min 0.200
_refine_diff_density_max 0.513
_refine_diff_density_min -0.644
_refine_diff_density_rms 0.053
_refine_ls_extinction_method none
_refine_ls_goodness_of_fit_ref 1.021
_refine_ls_hydrogen_treatment constr
_refine_ls_matrix_type full
_refine_ls_number_parameters 372
_refine_ls_number_reflns 5316
_refine_ls_number_restraints 47
_refine_ls_restrained_S_all 1.053
_refine_ls_R_factor_all 0.1141
_refine_ls_R_factor_gt 0.0652
_refine_ls_shift/su_max 0.000
_refine_ls_shift/su_mean 0.000
_refine_ls_structure_factor_coef Fsqd
_refine_ls_weighting_details 'w=1/[\s^2^(Fo^2^)+(0.0731P)^2^+1.0551P] where P=(Fo^2^+2Fc^2^)/3'
_refine_ls_weighting_scheme calc
_refine_ls_wR_factor_gt 0.1495
_refine_ls_wR_factor_ref 0.1733
_reflns_Friedel_coverage 0.000
_reflns_number_gt 3347
_reflns_number_total 5316
_reflns_threshold_expression 'I > 2\s(I)'
_cod_data_source_file jo0c01290_si_002.cif
_cod_data_source_block 4e
_cod_depositor_comments 'Adding full bibliography for 4038776--4038786.cif.'
_cod_original_cell_volume 1373.1(4)
_cod_database_code 4038782
_shelx_shelxl_version_number 2014/7
_shelx_space_group_comment
; 
The symmetry employed for this shelxl refinement is uniquely defined 
by the following loop, which should always be used as a source of 
symmetry information in preference to the above space-group names. 
They are only intended as comments. 
;
_shelx_estimated_absorpt_t_min 0.961
_shelx_estimated_absorpt_t_max 0.967

loop_
_space_group_symop_operation_xyz
'x, y, z'
'-x, -y, -z'

loop_
_atom_site_label
_atom_site_type_symbol
_atom_site_fract_x
_atom_site_fract_y
_atom_site_fract_z
_atom_site_U_iso_or_equiv
_atom_site_adp_type
_atom_site_occupancy
_atom_site_site_symmetry_order
_atom_site_calc_flag
_atom_site_refinement_flags_posn
_atom_site_refinement_flags_adp
_atom_site_refinement_flags_occupancy
_atom_site_disorder_assembly
_atom_site_disorder_group
C1 C 1.0445(3) 0.7610(3) 0.3354(3) 0.0366(7) Uani 1 1 d . . . . .
C2 C 1.1852(3) 0.7069(3) 0.2912(3) 0.0491(9) Uani 1 1 d . . . . .
H2 H 1.2205 0.6222 0.2852 0.059 Uiso 1 1 calc R U . . .
C3 C 1.2721(4) 0.7772(5) 0.2563(4) 0.0677(12) Uani 1 1 d . . . . .
H3 H 1.3658 0.7396 0.2270 0.081 Uiso 1 1 calc R U . . .
C4 C 1.2226(5) 0.9030(5) 0.2639(4) 0.0732(12) Uani 1 1 d . . . . .
H4 H 1.2818 0.9503 0.2426 0.088 Uiso 1 1 calc R U . . .
C5 C 1.0845(4) 0.9576(4) 0.3033(3) 0.0565(10) Uani 1 1 d . . . . .
H5 H 1.0510 1.0422 0.3068 0.068 Uiso 1 1 calc R U . . .
C6 C 0.9942(3) 0.8886(3) 0.3380(3) 0.0410(8) Uani 1 1 d . . . . .
C7 C 0.7480(3) 0.8448(3) 0.4026(3) 0.0349(7) Uani 1 1 d . . . . .
H7 H 0.6519 0.8766 0.4645 0.042 Uiso 1 1 calc R U . . .
C8 C 0.8158(3) 0.7383(2) 0.4552(3) 0.0330(7) Uani 1 1 d . . . . .
C9 C 0.7890(3) 0.7794(3) 0.5837(3) 0.0418(8) Uani 1 1 d . . . . .
H9A H 0.8246 0.8477 0.5788 0.050 Uiso 1 1 calc R U . . .
H9B H 0.6906 0.8090 0.6355 0.050 Uiso 1 1 calc R U . . .
C10 C 0.8508(3) 0.6823(3) 0.6443(3) 0.0408(8) Uani 1 1 d . . . . .
C11 C 0.9077(5) 0.6471(4) 0.8075(4) 0.0819(14) Uani 1 1 d . . . . .
H11A H 0.8636 0.5841 0.8255 0.123 Uiso 1 1 calc R U . . .
H11B H 0.8858 0.6912 0.8826 0.123 Uiso 1 1 calc R U . . .
H11C H 1.0053 0.6105 0.7626 0.123 Uiso 1 1 calc R U . . .
C12 C 0.4700(5) 1.3605(4) 0.0704(4) 0.0777(10) Uani 1 1 d . U . . .
H12A H 0.4260 1.3946 0.1544 0.117 Uiso 1 1 calc R U . . .
H12B H 0.4141 1.3993 0.0321 0.117 Uiso 1 1 calc R U . . .
H12C H 0.5580 1.3738 0.0285 0.117 Uiso 1 1 calc R U . . .
C13 C 0.4884(4) 1.2258(3) 0.0643(4) 0.0634(7) Uani 1 1 d . U . . .
H13A H 0.5257 1.1933 -0.0204 0.076 Uiso 1 1 calc R U . . .
H13B H 0.3993 1.2131 0.1093 0.076 Uiso 1 1 calc R U . . .
C14 C 0.5823(4) 1.1554(3) 0.1160(4) 0.0596(6) Uani 1 1 d . U . . .
H14A H 0.6722 1.1662 0.0700 0.072 Uiso 1 1 calc R U . . .
H14B H 0.5461 1.1883 0.2004 0.072 Uiso 1 1 calc R U . . .
C15 C 0.5961(4) 1.0233(3) 0.1110(3) 0.0554(6) Uani 1 1 d . U . . .
H15A H 0.6350 0.9902 0.0262 0.066 Uiso 1 1 calc R U . . .
H15B H 0.5056 1.0131 0.1543 0.066 Uiso 1 1 calc R U . . .
C16 C 0.8242(4) 0.8890(3) 0.0954(3) 0.0487(6) Uani 1 1 d . U . . .
C17 C 0.9118(4) 0.9062(3) -0.0204(3) 0.0520(7) Uani 1 1 d . U . . .
H17 H 0.8826 0.9683 -0.0614 0.062 Uiso 1 1 calc R U . . .
C18 C 1.0439(4) 0.8284(4) -0.0737(3) 0.0595(10) Uani 1 1 d . . . . .
H18 H 1.1059 0.8390 -0.1514 0.071 Uiso 1 1 calc R U . . .
C19 C 1.0859(3) 0.7350(3) -0.0134(3) 0.0523(9) Uani 1 1 d . . . . .
H19 H 1.1747 0.6814 -0.0523 0.063 Uiso 1 1 calc R U . . .
C20 C 0.9976(3) 0.7200(3) 0.1040(3) 0.0412(8) Uani 1 1 d . . . . .
H20 H 1.0266 0.6566 0.1440 0.049 Uiso 1 1 calc R U . . .
C21 C 0.8663(3) 0.7999(3) 0.1613(3) 0.0349(7) Uani 1 1 d . . . . .
C22 C 0.7453(3) 0.8043(3) 0.2844(3) 0.0354(7) Uani 1 1 d . . . . .
C23 C 0.6282(3) 0.9077(3) 0.2749(3) 0.0439(8) Uani 1 1 d . . . . .
C24 C 0.6605(3) 0.6509(3) 0.2202(3) 0.0437(8) Uani 1 1 d . . . . .
C25 C 0.7094(3) 0.6860(3) 0.3007(3) 0.0338(7) Uani 1 1 d . . . . .
C26 C 0.7198(3) 0.6138(3) 0.3867(3) 0.0338(7) Uani 1 1 d . . . . .
C27 C 0.6902(3) 0.4986(3) 0.3966(3) 0.0364(7) Uani 1 1 d . . . . .
C28 C 0.7084(3) 0.4145(3) 0.4777(3) 0.0457(8) Uani 1 1 d . . . . .
H28 H 0.7420 0.4317 0.5296 0.055 Uiso 1 1 calc R U . . .
C29 C 0.6768(4) 0.3072(3) 0.4807(3) 0.0531(9) Uani 1 1 d . . . . .
H29 H 0.6908 0.2511 0.5333 0.064 Uiso 1 1 calc R U . . .
C30 C 0.6245(4) 0.2824(3) 0.4058(3) 0.0528(9) Uani 1 1 d . . . . .
H30 H 0.6014 0.2104 0.4096 0.063 Uiso 1 1 calc R U . . .
C31 C 0.6059(4) 0.3626(3) 0.3256(3) 0.0509(9) Uani 1 1 d . . . . .
H31 H 0.5702 0.3455 0.2754 0.061 Uiso 1 1 calc R U . . .
C32 C 0.6409(3) 0.4689(3) 0.3206(3) 0.0404(8) Uani 1 1 d . . . . .
N1 N 0.9582(2) 0.6869(2) 0.3717(2) 0.0334(6) Uani 1 1 d . . . . .
H1 H 0.9907 0.6106 0.3438 0.040 Uiso 1 1 calc R U . . .
N2 N 0.6835(3) 0.9525(3) 0.1649(3) 0.0516(5) Uani 1 1 d . U . . .
O1 O 0.8869(3) 0.5750(2) 0.6176(3) 0.0795(10) Uani 1 1 d . . . . .
O2 O 0.8595(3) 0.7314(2) 0.7342(2) 0.0637(7) Uani 1 1 d . . . . .
O3 O 0.5099(2) 0.9426(2) 0.3519(2) 0.0614(7) Uani 1 1 d . . . . .
O4 O 0.6251(2) 0.5443(2) 0.2355(2) 0.0505(6) Uani 1 1 d . . . . .
O5 O 0.6461(3) 0.7086(2) 0.1414(2) 0.0623(7) Uani 1 1 d . . . . .
O6 O 0.7551(2) 0.64124(18) 0.47153(18) 0.0393(5) Uani 1 1 d . . . . .
S1 S 0.82023(9) 0.96863(7) 0.38692(8) 0.0486(3) Uani 1 1 d . . . . .

loop_
_atom_site_aniso_label
_atom_site_aniso_U_11
_atom_site_aniso_U_22
_atom_site_aniso_U_33
_atom_site_aniso_U_23
_atom_site_aniso_U_13
_atom_site_aniso_U_12
C1 0.0395(18) 0.0428(18) 0.0324(16) 0.0090(14) -0.0210(14) -0.0123(15)
C2 0.0381(19) 0.067(2) 0.0434(19) 0.0169(17) -0.0220(16) -0.0128(18)
C3 0.043(2) 0.108(4) 0.058(2) 0.024(2) -0.025(2) -0.031(2)
C4 0.071(3) 0.108(4) 0.066(3) 0.027(3) -0.033(2) -0.061(3)
C5 0.071(3) 0.061(2) 0.051(2) 0.0220(18) -0.029(2) -0.038(2)
C6 0.050(2) 0.0425(18) 0.0396(18) 0.0120(15) -0.0251(16) -0.0209(16)
C7 0.0342(16) 0.0306(15) 0.0378(17) 0.0070(13) -0.0176(14) -0.0051(13)
C8 0.0355(17) 0.0283(15) 0.0377(17) 0.0053(13) -0.0194(14) -0.0092(13)
C9 0.0460(19) 0.0375(17) 0.0400(18) 0.0036(14) -0.0213(16) -0.0075(15)
C10 0.0452(19) 0.0394(19) 0.0362(18) 0.0031(15) -0.0198(15) -0.0086(15)
C11 0.111(4) 0.079(3) 0.082(3) 0.012(2) -0.077(3) -0.012(3)
C12 0.0836(18) 0.0577(13) 0.0860(19) 0.0233(15) -0.0422(16) -0.0093(15)
C13 0.0674(13) 0.0554(11) 0.0689(13) 0.0232(11) -0.0392(11) -0.0093(11)
C14 0.0639(11) 0.0519(10) 0.0668(12) 0.0208(10) -0.0373(10) -0.0122(10)
C15 0.0596(10) 0.0504(10) 0.0618(11) 0.0203(9) -0.0362(9) -0.0124(9)
C16 0.0551(11) 0.0450(11) 0.0525(11) 0.0213(9) -0.0306(9) -0.0163(9)
C17 0.0585(12) 0.0470(12) 0.0529(12) 0.0221(11) -0.0282(10) -0.0168(11)
C18 0.059(2) 0.070(3) 0.040(2) 0.0161(19) -0.0103(18) -0.029(2)
C19 0.0401(19) 0.061(2) 0.046(2) 0.0015(18) -0.0124(17) -0.0139(18)
C20 0.0398(18) 0.0424(18) 0.0431(19) 0.0074(15) -0.0222(16) -0.0096(15)
C21 0.0358(17) 0.0345(16) 0.0385(17) 0.0112(14) -0.0193(14) -0.0133(14)
C22 0.0330(16) 0.0343(16) 0.0391(17) 0.0112(13) -0.0192(14) -0.0068(13)
C23 0.039(2) 0.0423(18) 0.046(2) 0.0116(16) -0.0220(17) -0.0033(16)
C24 0.0443(19) 0.051(2) 0.0408(19) 0.0109(16) -0.0230(16) -0.0170(16)
C25 0.0297(16) 0.0365(16) 0.0349(16) 0.0100(13) -0.0158(14) -0.0087(13)
C26 0.0289(16) 0.0363(16) 0.0349(17) 0.0057(13) -0.0141(14) -0.0093(13)
C27 0.0335(17) 0.0334(16) 0.0378(17) 0.0056(13) -0.0127(14) -0.0098(13)
C28 0.055(2) 0.0374(18) 0.048(2) 0.0121(15) -0.0270(17) -0.0145(16)
C29 0.062(2) 0.0369(19) 0.060(2) 0.0126(17) -0.028(2) -0.0152(17)
C30 0.054(2) 0.0313(18) 0.069(2) 0.0026(17) -0.025(2) -0.0128(16)
C31 0.052(2) 0.0429(19) 0.061(2) -0.0003(17) -0.0273(19) -0.0159(17)
C32 0.0386(18) 0.0385(17) 0.0442(19) 0.0051(15) -0.0194(16) -0.0111(14)
N1 0.0369(14) 0.0217(12) 0.0397(14) 0.0021(11) -0.0182(12) -0.0049(11)
N2 0.0559(10) 0.0472(10) 0.0563(10) 0.0218(9) -0.0325(9) -0.0128(9)
O1 0.142(3) 0.0381(14) 0.0771(19) 0.0052(13) -0.081(2) -0.0026(16)
O2 0.092(2) 0.0540(15) 0.0664(17) 0.0047(13) -0.0585(16) -0.0157(14)
O3 0.0376(14) 0.0720(17) 0.0544(15) 0.0177(13) -0.0165(13) 0.0032(13)
O4 0.0658(16) 0.0517(14) 0.0530(14) 0.0157(11) -0.0382(13) -0.0273(12)
O5 0.0816(18) 0.0758(18) 0.0612(16) 0.0328(14) -0.0531(15) -0.0374(15)
O6 0.0520(13) 0.0412(12) 0.0407(12) 0.0187(10) -0.0296(11) -0.0244(10)
S1 0.0573(6) 0.0273(4) 0.0656(6) 0.0104(4) -0.0336(5) -0.0105(4)

loop_
_atom_type_symbol
_atom_type_description
_atom_type_scat_dispersion_real
_atom_type_scat_dispersion_imag
_atom_type_scat_source
C C 0.0033 0.0016 'International Tables Vol C Tables 4.2.6.8 and 6.1.1.4'
H H 0.0000 0.0000 'International Tables Vol C Tables 4.2.6.8 and 6.1.1.4'
N N 0.0061 0.0033 'International Tables Vol C Tables 4.2.6.8 and 6.1.1.4'
O O 0.0106 0.0060 'International Tables Vol C Tables 4.2.6.8 and 6.1.1.4'
S S 0.1246 0.1234 'International Tables Vol C Tables 4.2.6.8 and 6.1.1.4'

loop_
_geom_angle_atom_site_label_1
_geom_angle_atom_site_label_2
_geom_angle_atom_site_label_3
_geom_angle
_geom_angle_site_symmetry_1
_geom_angle_site_symmetry_3
_geom_angle_publ_flag
C2 C1 N1 119.3(3) . . ?
C2 C1 C6 118.7(3) . . ?
N1 C1 C6 122.0(3) . . ?
C3 C2 C1 120.6(4) . . ?
C3 C2 H2 119.7 . . ?
C1 C2 H2 119.7 . . ?
C2 C3 C4 120.9(4) . . ?
C2 C3 H3 119.6 . . ?
C4 C3 H3 119.6 . . ?
C5 C4 C3 119.2(4) . . ?
C5 C4 H4 120.4 . . ?
C3 C4 H4 120.4 . . ?
C4 C5 C6 121.2(4) . . ?
C4 C5 H5 119.4 . . ?
C6 C5 H5 119.4 . . ?
C5 C6 C1 119.3(3) . . ?
C5 C6 S1 117.0(3) . . ?
C1 C6 S1 123.7(2) . . ?
C8 C7 C22 113.6(2) . . ?
C8 C7 S1 110.7(2) . . ?
C22 C7 S1 113.7(2) . . ?
C8 C7 H7 106.1 . . ?
C22 C7 H7 106.1 . . ?
S1 C7 H7 106.1 . . ?
N1 C8 O6 106.6(2) . . ?
N1 C8 C9 113.7(2) . . ?
O6 C8 C9 104.8(2) . . ?
N1 C8 C7 110.2(2) . . ?
O6 C8 C7 110.7(2) . . ?
C9 C8 C7 110.7(2) . . ?
C10 C9 C8 115.3(2) . . ?
C10 C9 H9A 108.5 . . ?
C8 C9 H9A 108.5 . . ?
C10 C9 H9B 108.5 . . ?
C8 C9 H9B 108.5 . . ?
H9A C9 H9B 107.5 . . ?
O1 C10 O2 122.8(3) . . ?
O1 C10 C9 126.2(3) . . ?
O2 C10 C9 111.0(3) . . ?
O2 C11 H11A 109.5 . . ?
O2 C11 H11B 109.5 . . ?
H11A C11 H11B 109.5 . . ?
O2 C11 H11C 109.5 . . ?
H11A C11 H11C 109.5 . . ?
H11B C11 H11C 109.5 . . ?
C13 C12 H12A 109.5 . . ?
C13 C12 H12B 109.5 . . ?
H12A C12 H12B 109.5 . . ?
C13 C12 H12C 109.5 . . ?
H12A C12 H12C 109.5 . . ?
H12B C12 H12C 109.5 . . ?
C12 C13 C14 113.3(4) . . ?
C12 C13 H13A 108.9 . . ?
C14 C13 H13A 108.9 . . ?
C12 C13 H13B 108.9 . . ?
C14 C13 H13B 108.9 . . ?
H13A C13 H13B 107.7 . . ?
C15 C14 C13 112.0(3) . . ?
C15 C14 H14A 109.2 . . ?
C13 C14 H14A 109.2 . . ?
C15 C14 H14B 109.2 . . ?
C13 C14 H14B 109.2 . . ?
H14A C14 H14B 107.9 . . ?
C14 C15 N2 113.3(3) . . ?
C14 C15 H15A 108.9 . . ?
N2 C15 H15A 108.9 . . ?
C14 C15 H15B 108.9 . . ?
N2 C15 H15B 108.9 . . ?
H15A C15 H15B 107.7 . . ?
C17 C16 C21 122.5(3) . . ?
C17 C16 N2 127.7(3) . . ?
C21 C16 N2 109.8(3) . . ?
C16 C17 C18 117.7(3) . . ?
C16 C17 H17 121.1 . . ?
C18 C17 H17 121.1 . . ?
C17 C18 C19 120.9(3) . . ?
C17 C18 H18 119.5 . . ?
C19 C18 H18 119.5 . . ?
C18 C19 C20 120.8(3) . . ?
C18 C19 H19 119.6 . . ?
C20 C19 H19 119.6 . . ?
C21 C20 C19 119.3(3) . . ?
C21 C20 H20 120.4 . . ?
C19 C20 H20 120.4 . . ?
C20 C21 C16 118.5(3) . . ?
C20 C21 C22 132.0(3) . . ?
C16 C21 C22 109.2(3) . . ?
C25 C22 C21 112.3(2) . . ?
C25 C22 C7 108.4(2) . . ?
C21 C22 C7 119.0(2) . . ?
C25 C22 C23 109.5(2) . . ?
C21 C22 C23 101.4(2) . . ?
C7 C22 C23 105.5(2) . . ?
O3 C23 N2 126.0(3) . . ?
O3 C23 C22 125.9(3) . . ?
N2 C23 C22 108.1(3) . . ?
O5 C24 O4 116.6(3) . . ?
O5 C24 C25 125.3(3) . . ?
O4 C24 C25 118.1(3) . . ?
C26 C25 C24 119.7(3) . . ?
C26 C25 C22 122.8(3) . . ?
C24 C25 C22 117.5(2) . . ?
C25 C26 O6 124.7(3) . . ?
C25 C26 C27 121.4(3) . . ?
O6 C26 C27 113.8(2) . . ?
C32 C27 C28 117.8(3) . . ?
C32 C27 C26 117.6(3) . . ?
C28 C27 C26 124.6(3) . . ?
C29 C28 C27 120.3(3) . . ?
C29 C28 H28 119.9 . . ?
C27 C28 H28 119.9 . . ?
C28 C29 C30 120.1(3) . . ?
C28 C29 H29 120.0 . . ?
C30 C29 H29 120.0 . . ?
C31 C30 C29 120.9(3) . . ?
C31 C30 H30 119.5 . . ?
C29 C30 H30 119.5 . . ?
C30 C31 C32 118.9(3) . . ?
C30 C31 H31 120.5 . . ?
C32 C31 H31 120.5 . . ?
O4 C32 C31 116.8(3) . . ?
O4 C32 C27 121.3(3) . . ?
C31 C32 C27 121.9(3) . . ?
C1 N1 C8 119.9(2) . . ?
C1 N1 H1 120.1 . . ?
C8 N1 H1 120.1 . . ?
C23 N2 C16 111.4(3) . . ?
C23 N2 C15 121.4(3) . . ?
C16 N2 C15 123.6(3) . . ?
C10 O2 C11 116.8(3) . . ?
C24 O4 C32 121.7(2) . . ?
C26 O6 C8 118.8(2) . . ?
C6 S1 C7 101.57(14) . . ?

loop_
_geom_bond_atom_site_label_1
_geom_bond_atom_site_label_2
_geom_bond_distance
_geom_bond_site_symmetry_2
_geom_bond_publ_flag
C1 C2 1.392(4) . ?
C1 N1 1.399(4) . ?
C1 C6 1.406(4) . ?
C2 C3 1.371(5) . ?
C2 H2 0.9300 . ?
C3 C4 1.379(6) . ?
C3 H3 0.9300 . ?
C4 C5 1.375(5) . ?
C4 H4 0.9300 . ?
C5 C6 1.387(5) . ?
C5 H5 0.9300 . ?
C6 S1 1.756(3) . ?
C7 C8 1.540(4) . ?
C7 C22 1.556(4) . ?
C7 S1 1.802(3) . ?
C7 H7 0.9800 . ?
C8 N1 1.431(4) . ?
C8 O6 1.436(3) . ?
C8 C9 1.531(4) . ?
C9 C10 1.505(4) . ?
C9 H9A 0.9700 . ?
C9 H9B 0.9700 . ?
C10 O1 1.185(4) . ?
C10 O2 1.311(4) . ?
C11 O2 1.463(4) . ?
C11 H11A 0.9600 . ?
C11 H11B 0.9600 . ?
C11 H11C 0.9600 . ?
C12 C13 1.496(5) . ?
C12 H12A 0.9600 . ?
C12 H12B 0.9600 . ?
C12 H12C 0.9600 . ?
C13 C14 1.515(5) . ?
C13 H13A 0.9700 . ?
C13 H13B 0.9700 . ?
C14 C15 1.477(5) . ?
C14 H14A 0.9700 . ?
C14 H14B 0.9700 . ?
C15 N2 1.481(4) . ?
C15 H15A 0.9700 . ?
C15 H15B 0.9700 . ?
C16 C17 1.374(5) . ?
C16 C21 1.396(4) . ?
C16 N2 1.411(4) . ?
C17 C18 1.374(5) . ?
C17 H17 0.9300 . ?
C18 C19 1.379(5) . ?
C18 H18 0.9300 . ?
C19 C20 1.383(4) . ?
C19 H19 0.9300 . ?
C20 C21 1.377(4) . ?
C20 H20 0.9300 . ?
C21 C22 1.516(4) . ?
C22 C25 1.509(4) . ?
C22 C23 1.561(4) . ?
C23 O3 1.206(4) . ?
C23 N2 1.368(4) . ?
C24 O5 1.201(4) . ?
C24 O4 1.376(4) . ?
C24 C25 1.452(4) . ?
C25 C26 1.348(4) . ?
C26 O6 1.350(3) . ?
C26 C27 1.443(4) . ?
C27 C32 1.382(4) . ?
C27 C28 1.407(4) . ?
C28 C29 1.373(5) . ?
C28 H28 0.9300 . ?
C29 C30 1.377(5) . ?
C29 H29 0.9300 . ?
C30 C31 1.371(5) . ?
C30 H30 0.9300 . ?
C31 C32 1.379(4) . ?
C31 H31 0.9300 . ?
C32 O4 1.379(4) . ?
N1 H1 0.8600 . ?

loop_
_geom_hbond_atom_site_label_D
_geom_hbond_atom_site_label_H
_geom_hbond_atom_site_label_A
_geom_hbond_distance_DH
_geom_hbond_distance_HA
_geom_hbond_distance_DA
_geom_hbond_angle_DHA
_geom_hbond_site_symmetry_A
N1 H1 O1 0.86 2.35 3.052(3) 138.5 2_766

loop_
_geom_torsion_atom_site_label_1
_geom_torsion_atom_site_label_2
_geom_torsion_atom_site_label_3
_geom_torsion_atom_site_label_4
_geom_torsion
_geom_torsion_site_symmetry_1
_geom_torsion_site_symmetry_2
_geom_torsion_site_symmetry_3
_geom_torsion_site_symmetry_4
_geom_torsion_publ_flag
N1 C1 C2 C3 -179.3(3) . . . . ?
C6 C1 C2 C3 3.0(5) . . . . ?
C1 C2 C3 C4 -0.1(5) . . . . ?
C2 C3 C4 C5 -2.2(6) . . . . ?
C3 C4 C5 C6 1.5(6) . . . . ?
C4 C5 C6 C1 1.5(5) . . . . ?
C4 C5 C6 S1 179.9(3) . . . . ?
C2 C1 C6 C5 -3.7(4) . . . . ?
N1 C1 C6 C5 178.7(3) . . . . ?
C2 C1 C6 S1 178.0(2) . . . . ?
N1 C1 C6 S1 0.4(4) . . . . ?
C22 C7 C8 N1 65.0(3) . . . . ?
S1 C7 C8 N1 -64.3(3) . . . . ?
C22 C7 C8 O6 -52.6(3) . . . . ?
S1 C7 C8 O6 178.09(18) . . . . ?
C22 C7 C8 C9 -168.4(3) . . . . ?
S1 C7 C8 C9 62.3(3) . . . . ?
N1 C8 C9 C10 -55.3(4) . . . . ?
O6 C8 C9 C10 60.6(3) . . . . ?
C7 C8 C9 C10 -180.0(3) . . . . ?
C8 C9 C10 O1 -19.6(5) . . . . ?
C8 C9 C10 O2 160.9(3) . . . . ?
C12 C13 C14 C15 178.9(4) . . . . ?
C13 C14 C15 N2 -178.0(3) . . . . ?
C21 C16 C17 C18 2.6(5) . . . . ?
N2 C16 C17 C18 -176.2(4) . . . . ?
C16 C17 C18 C19 1.3(6) . . . . ?
C17 C18 C19 C20 -2.5(6) . . . . ?
C18 C19 C20 C21 -0.2(5) . . . . ?
C19 C20 C21 C16 3.9(5) . . . . ?
C19 C20 C21 C22 176.5(3) . . . . ?
C17 C16 C21 C20 -5.2(5) . . . . ?
N2 C16 C21 C20 173.8(3) . . . . ?
C17 C16 C21 C22 -179.4(3) . . . . ?
N2 C16 C21 C22 -0.5(4) . . . . ?
C20 C21 C22 C25 -54.8(4) . . . . ?
C16 C21 C22 C25 118.4(3) . . . . ?
C20 C21 C22 C7 73.3(4) . . . . ?
C16 C21 C22 C7 -113.5(3) . . . . ?
C20 C21 C22 C23 -171.6(3) . . . . ?
C16 C21 C22 C23 1.6(3) . . . . ?
C8 C7 C22 C25 41.3(3) . . . . ?
S1 C7 C22 C25 169.02(19) . . . . ?
C8 C7 C22 C21 -88.6(3) . . . . ?
S1 C7 C22 C21 39.2(3) . . . . ?
C8 C7 C22 C23 158.5(2) . . . . ?
S1 C7 C22 C23 -73.7(3) . . . . ?
C25 C22 C23 O3 59.6(4) . . . . ?
C21 C22 C23 O3 178.5(3) . . . . ?
C7 C22 C23 O3 -56.9(4) . . . . ?
C25 C22 C23 N2 -121.0(3) . . . . ?
C21 C22 C23 N2 -2.2(3) . . . . ?
C7 C22 C23 N2 122.5(3) . . . . ?
O5 C24 C25 C26 179.3(3) . . . . ?
O4 C24 C25 C26 0.5(4) . . . . ?
O5 C24 C25 C22 -0.1(5) . . . . ?
O4 C24 C25 C22 -178.9(3) . . . . ?
C21 C22 C25 C26 115.8(3) . . . . ?
C7 C22 C25 C26 -17.7(4) . . . . ?
C23 C22 C25 C26 -132.4(3) . . . . ?
C21 C22 C25 C24 -64.9(3) . . . . ?
C7 C22 C25 C24 161.6(2) . . . . ?
C23 C22 C25 C24 47.0(3) . . . . ?
C24 C25 C26 O6 -175.4(3) . . . . ?
C22 C25 C26 O6 3.9(5) . . . . ?
C24 C25 C26 C27 3.3(4) . . . . ?
C22 C25 C26 C27 -177.4(3) . . . . ?
C25 C26 C27 C32 -4.7(4) . . . . ?
O6 C26 C27 C32 174.2(3) . . . . ?
C25 C26 C27 C28 175.1(3) . . . . ?
O6 C26 C27 C28 -6.1(4) . . . . ?
C32 C27 C28 C29 -0.4(5) . . . . ?
C26 C27 C28 C29 179.8(3) . . . . ?
C27 C28 C29 C30 -1.3(5) . . . . ?
C28 C29 C30 C31 1.4(5) . . . . ?
C29 C30 C31 C32 0.2(5) . . . . ?
C30 C31 C32 O4 177.7(3) . . . . ?
C30 C31 C32 C27 -2.0(5) . . . . ?
C28 C27 C32 O4 -177.6(3) . . . . ?
C26 C27 C32 O4 2.2(4) . . . . ?
C28 C27 C32 C31 2.1(5) . . . . ?
C26 C27 C32 C31 -178.1(3) . . . . ?
C2 C1 N1 C8 157.8(3) . . . . ?
C6 C1 N1 C8 -24.6(4) . . . . ?
O6 C8 N1 C1 178.5(2) . . . . ?
C9 C8 N1 C1 -66.6(3) . . . . ?
C7 C8 N1 C1 58.3(3) . . . . ?
O3 C23 N2 C16 -178.6(4) . . . . ?
C22 C23 N2 C16 2.1(4) . . . . ?
O3 C23 N2 C15 -19.4(6) . . . . ?
C22 C23 N2 C15 161.3(3) . . . . ?
C17 C16 N2 C23 177.8(4) . . . . ?
C21 C16 N2 C23 -1.1(4) . . . . ?
C17 C16 N2 C15 19.2(6) . . . . ?
C21 C16 N2 C15 -159.7(3) . . . . ?
C14 C15 N2 C23 107.6(4) . . . . ?
C14 C15 N2 C16 -95.8(4) . . . . ?
O1 C10 O2 C11 -4.2(5) . . . . ?
C9 C10 O2 C11 175.2(3) . . . . ?
O5 C24 O4 C32 178.1(3) . . . . ?
C25 C24 O4 C32 -3.0(4) . . . . ?
C31 C32 O4 C24 -178.1(3) . . . . ?
C27 C32 O4 C24 1.6(4) . . . . ?
C25 C26 O6 C8 -14.8(4) . . . . ?
C27 C26 O6 C8 166.4(2) . . . . ?
N1 C8 O6 C26 -81.5(3) . . . . ?
C9 C8 O6 C26 157.7(2) . . . . ?
C7 C8 O6 C26 38.3(3) . . . . ?
C5 C6 S1 C7 172.9(3) . . . . ?
C1 C6 S1 C7 -8.7(3) . . . . ?
C8 C7 S1 C6 38.4(2) . . . . ?
C22 C7 S1 C6 -90.8(2) . . . . ?
